data_1575387
loop_
_publ_author_name
'Xu, Zhe-Kun'
'Wang, Zhong-Xia'

_publ_section_title
;
 A low-dimensional ferrocenium lead-iodide perovskite ferroelastic with a
 narrow band gap.
;
_journal_issue 81
_journal_name_full 'Chemical communications (Cambridge, England)'
_journal_page_first 15810
_journal_page_last 15813
_journal_paper_doi 10.1039/d5cc03384e
_journal_volume 61
_journal_year 2025
_chemical_formula_moiety 'I3 Pb, C12 H11 N2 O'
_chemical_formula_sum 'C12 H11 I3 N2 O Pb'
_chemical_formula_weight 787.12
_chemical_name_systematic '[SAPD]PbI3'
_space_group_crystal_system monoclinic
_space_group_IT_number 9
_space_group_name_Hall 'I -2ya'
_space_group_name_H-M_alt 'I 1 a 1'
_atom_sites_solution_hydrogens geom
_atom_sites_solution_primary dual
_audit_block_doi 10.5517/ccdc.csd.cc28v6v6
_audit_creation_date 2021-07-06
_audit_creation_method
;
Olex2 1.3
(compiled 2020.11.12 svn.r5f609507 for OlexSys, GUI svn.r6226)
;
_audit_update_record
;
2021-09-18 deposited with the CCDC.	2025-08-12 downloaded from the CCDC.
;
_cell_angle_alpha 90
_cell_angle_beta 100.385(4)
_cell_angle_gamma 90
_cell_formula_units_Z 4
_cell_length_a 7.8475(3)
_cell_length_b 14.3845(6)
_cell_length_c 16.1929(6)
_cell_measurement_reflns_used 4090
_cell_measurement_temperature 297.98(10)
_cell_measurement_theta_max 30.8730
_cell_measurement_theta_min 1.9370
_cell_volume 1797.95(12)
_computing_cell_refinement 'CrysAlisPro 1.171.41.108a (Rigaku OD, 2021)'
_computing_data_collection 'CrysAlisPro 1.171.41.108a (Rigaku OD, 2021)'
_computing_data_reduction 'CrysAlisPro 1.171.41.108a (Rigaku OD, 2021)'
_computing_molecular_graphics 'Olex2 1.3 (Dolomanov et al., 2009)'
_computing_publication_material 'Olex2 1.3 (Dolomanov et al., 2009)'
_computing_structure_refinement 'SHELXL 2018/3 (Sheldrick, 2015)'
_computing_structure_solution 'SHELXT 2018/2 (Sheldrick, 2018)'
_diffrn_ambient_environment air
_diffrn_ambient_temperature 297.98(10)
_diffrn_detector 'Hybrid Pixel Array Detector'
_diffrn_detector_area_resol_mean 10.0000
_diffrn_detector_type HyPix
_diffrn_measured_fraction_theta_full 0.999
_diffrn_measured_fraction_theta_max 0.796
_diffrn_measurement_details
;
List of Runs (angles in degrees, time in seconds):

  # Type    Start    End  Width  t~exp~   \w     \q     \k     \f   Frames
#--------------------------------------------------------------------------
  1  \w    -68.00  18.00   0.50    1.00    --    5.05 -19.00  60.00  172
  2  \w    -14.00  27.00   0.50    1.00    --   -5.21 -99.00 150.00   82
  3  \w    -68.00  -3.00   0.50    1.00    --    5.05 -37.00-180.00  130
;
_diffrn_measurement_device 'four-circle diffractometer'
_diffrn_measurement_device_type 'XtaLAB Synergy R, DW system, HyPix'
_diffrn_measurement_method '\w scans'
_diffrn_orient_matrix_type 'CrysAlisPro convention (1999,Acta A55,543-557)'
_diffrn_orient_matrix_UB_11 0.0185202000
_diffrn_orient_matrix_UB_12 0.0283827000
_diffrn_orient_matrix_UB_13 -0.0331312000
_diffrn_orient_matrix_UB_21 -0.0044610000
_diffrn_orient_matrix_UB_22 -0.0395594000
_diffrn_orient_matrix_UB_23 -0.0264239000
_diffrn_orient_matrix_UB_31 -0.0898512000
_diffrn_orient_matrix_UB_32 0.0078156000
_diffrn_orient_matrix_UB_33 -0.0137482000
_diffrn_radiation_monochromator mirror
_diffrn_radiation_probe x-ray
_diffrn_radiation_type 'Mo K\a'
_diffrn_radiation_wavelength 0.71073
_diffrn_reflns_av_R_equivalents 0.0270
_diffrn_reflns_av_unetI/netI 0.0407
_diffrn_reflns_Laue_measured_fraction_full 0.999
_diffrn_reflns_Laue_measured_fraction_max 0.796
_diffrn_reflns_limit_h_max 9
_diffrn_reflns_limit_h_min -10
_diffrn_reflns_limit_k_max 17
_diffrn_reflns_limit_k_min -19
_diffrn_reflns_limit_l_max 22
_diffrn_reflns_limit_l_min -20
_diffrn_reflns_number 6055
_diffrn_reflns_point_group_measured_fraction_full 0.897
_diffrn_reflns_point_group_measured_fraction_max 0.653
_diffrn_reflns_theta_full 25.242
_diffrn_reflns_theta_max 30.830
_diffrn_reflns_theta_min 1.908
_diffrn_source 'Rotating-anode X-ray tube'
_diffrn_source_type 'Rigaku (Mo) X-ray Source'
_exptl_absorpt_coefficient_mu 14.529
_exptl_absorpt_correction_T_max 1.00000
_exptl_absorpt_correction_T_min 0.25550
_exptl_absorpt_correction_type multi-scan
_exptl_absorpt_process_details
;
CrysAlisPro 1.171.41.108a (Rigaku Oxford Diffraction, 2021)
Empirical absorption correction using spherical harmonics,
implemented in SCALE3 ABSPACK scaling algorithm.
;
_exptl_crystal_colour yellow
_exptl_crystal_colour_primary yellow
_exptl_crystal_density_diffrn 2.908
_exptl_crystal_description block
_exptl_crystal_F_000 1384
_exptl_crystal_size_max 0.03
_exptl_crystal_size_mid 0.02
_exptl_crystal_size_min 0.01
_refine_diff_density_max 0.614
_refine_diff_density_min -1.699
_refine_diff_density_rms 0.271
_refine_ls_abs_structure_details
;
 Flack x determined using 1144 quotients [(I+)-(I-)]/[(I+)+(I-)]
 (Parsons, Flack and Wagner, Acta Cryst. B69 (2013) 249-259).
;
_refine_ls_abs_structure_Flack 0.022(8)
_refine_ls_extinction_method none
_refine_ls_goodness_of_fit_ref 1.035
_refine_ls_hydrogen_treatment constr
_refine_ls_matrix_type full
_refine_ls_number_parameters 173
_refine_ls_number_reflns 3690
_refine_ls_number_restraints 2
_refine_ls_restrained_S_all 1.035
_refine_ls_R_factor_all 0.0358
_refine_ls_R_factor_gt 0.0293
_refine_ls_shift/su_max 0.001
_refine_ls_shift/su_mean 0.000
_refine_ls_structure_factor_coef Fsqd
_refine_ls_weighting_details 'w=1/[\s^2^(Fo^2^)+(0.0346P)^2^] where P=(Fo^2^+2Fc^2^)/3'
_refine_ls_weighting_scheme calc
_refine_ls_wR_factor_gt 0.0729
_refine_ls_wR_factor_ref 0.0746
_reflns_Friedel_coverage 0.639
_reflns_Friedel_fraction_full 0.795
_reflns_Friedel_fraction_max 0.510
_reflns_number_gt 3127
_reflns_number_total 3690
_reflns_threshold_expression 'I > 2\s(I)'
_cod_data_source_file d5cc03384e3.cif
_cod_data_source_block hcr_210526_3_auto
_cod_depositor_comments 'Adding full bibliography for 1575387--1575389.cif.'
_cod_original_sg_symbol_H-M Ia
_cod_database_code 1575387
_shelx_shelxl_version_number 2018/3
_chemical_oxdiff_formula 'C H N O I Pb'
_shelx_space_group_comment
;
The symmetry employed for this shelxl refinement is uniquely defined
by the following loop, which should always be used as a source of
symmetry information in preference to the above space-group names.
They are only intended as comments.
;
_shelx_estimated_absorpt_t_max 0.868
_shelx_estimated_absorpt_t_min 0.670
_reflns_odcompleteness_completeness 99.95
_reflns_odcompleteness_iscentric 1
_reflns_odcompleteness_theta 26.32
_olex2_refinement_description
;
1. Fixed Uiso
 At 1.2 times of:
  All C(H) groups
 At 1.5 times of:
  All O(H) groups
2.a Aromatic/amide H refined with riding coordinates:
 C007(H007), C008(H008), C009(H009), C00A(H00A), C00D(H00D), C00E(H00E),
 C00F(H00F), C00G(H00G), C3(H3), C5(H5)
2.b Idealised tetrahedral OH refined as rotating group:
 O005(H005)
;
_olex2_submission_special_instructions 'No special instructions were received'
_oxdiff_exptl_absorpt_empirical_details
;
Empirical correction (ABSPACK) includes:
- Absorption correction using spherical harmonics
- Frame scaling
;
_oxdiff_exptl_absorpt_empirical_full_max 2.448
_oxdiff_exptl_absorpt_empirical_full_min 0.640

loop_
_space_group_symop_operation_xyz
'x, y, z'
'x+1/2, -y, z'
'x+1/2, y+1/2, z+1/2'
'x+1, -y+1/2, z+1/2'

loop_
_atom_site_label
_atom_site_type_symbol
_atom_site_fract_x
_atom_site_fract_y
_atom_site_fract_z
_atom_site_U_iso_or_equiv
_atom_site_adp_type
_atom_site_occupancy
_atom_site_site_symmetry_order
_atom_site_calc_flag
_atom_site_refinement_flags_posn
_atom_site_refinement_flags_adp
_atom_site_refinement_flags_occupancy
_atom_site_disorder_assembly
_atom_site_disorder_group
Pb01 Pb 0.54219(7) 0.50031(4) 0.72922(4) 0.04177(7) Uani 1 1 d . . . . .
I002 I 0.24068(5) 0.41615(5) 0.58789(3) 0.05113(19) Uani 1 1 d . . . . .
I003 I 0.84109(5) 0.58259(5) 0.87209(3) 0.05129(19) Uani 1 1 d . . . . .
I004 I 0.29573(12) 0.67736(3) 0.72315(5) 0.05548(14) Uani 1 1 d . . . . .
O005 O 0.2958(9) 0.3954(5) 0.3717(4) 0.0619(19) Uani 1 1 d . . . . .
H005 H 0.291467 0.444845 0.396376 0.093 Uiso 1 1 calc R U . . .
N006 N 0.3371(10) 0.6647(5) 0.4339(4) 0.0422(19) Uani 1 1 d . . . . .
C007 C 0.4415(15) 0.8142(8) 0.4689(6) 0.062(3) Uani 1 1 d . . . . .
H007 H 0.525498 0.859869 0.469330 0.074 Uiso 1 1 calc R U . . .
C008 C 0.4206(14) 0.4342(8) 0.1369(7) 0.065(3) Uani 1 1 d . . . . .
H008 H 0.444528 0.441717 0.083114 0.078 Uiso 1 1 calc R U . . .
C009 C 0.1742(14) 0.7643(9) 0.5036(7) 0.067(3) Uani 1 1 d . . . . .
H009 H 0.077089 0.775826 0.527498 0.080 Uiso 1 1 calc R U . . .
C00A C 0.2943(15) 0.8318(8) 0.5031(7) 0.068(3) Uani 1 1 d . . . . .
H00A H 0.278360 0.889957 0.525573 0.081 Uiso 1 1 calc R U . . .
N00B N 0.3423(10) 0.5780(5) 0.3938(4) 0.0449(18) Uani 1 1 d . . . . .
C00C C 0.3391(11) 0.4115(6) 0.2956(6) 0.045(2) Uani 1 1 d . . . . .
C00D C 0.3775(15) 0.3478(8) 0.1639(7) 0.068(3) Uani 1 1 d . . . . .
H00D H 0.376269 0.296844 0.128385 0.082 Uiso 1 1 calc R U . . .
C00E C 0.3364(14) 0.3354(7) 0.2422(7) 0.065(3) Uani 1 1 d . . . . .
H00E H 0.307124 0.276712 0.259398 0.078 Uiso 1 1 calc R U . . .
C00F C 0.4609(12) 0.7301(7) 0.4353(6) 0.050(3) Uani 1 1 d . . . . .
H00F H 0.559549 0.717122 0.412969 0.060 Uiso 1 1 calc R U . . .
C00G C 0.3850(11) 0.5811(6) 0.3213(5) 0.043(2) Uani 1 1 d . . . . .
H00G H 0.415419 0.637967 0.300697 0.051 Uiso 1 1 calc R U . . .
C1 C 0.3872(12) 0.4988(6) 0.2705(6) 0.043(2) Uani 1 1 d . . . . .
C3 C 0.4276(15) 0.5074(7) 0.1890(6) 0.057(3) Uani 1 1 d . . . . .
H3 H 0.459768 0.565220 0.171114 0.068 Uiso 1 1 calc R U . . .
C5 C 0.1947(12) 0.6801(8) 0.4695(6) 0.054(3) Uani 1 1 d . . . . .
H5 H 0.113035 0.633437 0.470247 0.064 Uiso 1 1 calc R U . . .

loop_
_atom_site_aniso_label
_atom_site_aniso_U_11
_atom_site_aniso_U_22
_atom_site_aniso_U_33
_atom_site_aniso_U_23
_atom_site_aniso_U_13
_atom_site_aniso_U_12
Pb01 0.03889(12) 0.04673(14) 0.03863(12) 0.00035(11) 0.00409(9) -0.00103(10)
I002 0.0555(4) 0.0576(4) 0.0383(3) -0.0128(3) 0.0033(3) -0.0031(3)
I003 0.0539(3) 0.0608(4) 0.0376(3) -0.0116(3) 0.0042(3) -0.0054(3)
I004 0.0690(3) 0.0367(2) 0.0554(3) -0.0022(5) -0.0029(2) -0.0001(6)
O005 0.087(4) 0.045(4) 0.062(4) 0.003(3) 0.035(3) 0.006(3)
N006 0.055(4) 0.039(4) 0.029(3) -0.004(3) -0.003(3) 0.006(3)
C007 0.078(6) 0.058(6) 0.049(5) -0.010(5) 0.011(5) -0.012(6)
C008 0.079(6) 0.072(7) 0.048(5) -0.013(5) 0.023(5) 0.007(6)
C009 0.063(6) 0.082(8) 0.057(6) -0.004(6) 0.015(5) 0.028(5)
C00A 0.092(8) 0.053(6) 0.052(5) -0.001(5) -0.004(6) 0.026(6)
N00B 0.058(4) 0.038(4) 0.039(4) 0.002(3) 0.010(3) 0.002(3)
C00C 0.049(4) 0.038(5) 0.048(5) 0.003(4) 0.009(4) 0.008(4)
C00D 0.095(7) 0.053(6) 0.060(6) -0.013(5) 0.026(5) -0.002(6)
C00E 0.087(9) 0.040(5) 0.071(6) 0.003(5) 0.025(6) 0.002(5)
C00F 0.054(5) 0.046(5) 0.050(5) -0.002(4) 0.011(4) -0.002(4)
C00G 0.055(5) 0.036(5) 0.035(4) 0.005(4) 0.003(4) 0.000(4)
C1 0.047(4) 0.038(5) 0.041(4) 0.005(4) 0.003(4) 0.007(4)
C3 0.077(6) 0.049(6) 0.046(5) -0.004(4) 0.018(5) 0.000(5)
C5 0.047(5) 0.061(6) 0.055(5) -0.011(5) 0.012(4) 0.003(5)

loop_
_atom_type_symbol
_atom_type_description
_atom_type_scat_dispersion_real
_atom_type_scat_dispersion_imag
_atom_type_scat_source
C C 0.0033 0.0016 'International Tables Vol C Tables 4.2.6.8 and 6.1.1.4'
H H 0.0000 0.0000 'International Tables Vol C Tables 4.2.6.8 and 6.1.1.4'
I I -0.4742 1.8119 'International Tables Vol C Tables 4.2.6.8 and 6.1.1.4'
N N 0.0061 0.0033 'International Tables Vol C Tables 4.2.6.8 and 6.1.1.4'
O O 0.0106 0.0060 'International Tables Vol C Tables 4.2.6.8 and 6.1.1.4'
Pb Pb -3.3944 10.1111 'International Tables Vol C Tables 4.2.6.8 and 6.1.1.4'

loop_
_citation_id
_citation_doi
_citation_year
1 10.1039/D1CC05278K 2022

loop_
_geom_angle_atom_site_label_1
_geom_angle_atom_site_label_2
_geom_angle_atom_site_label_3
_geom_angle
_geom_angle_site_symmetry_1
_geom_angle_site_symmetry_3
_geom_angle_publ_flag
I002 Pb01 I002 91.31(2) . 2_565 ?
I002 Pb01 I003 88.80(2) . 2_465 ?
I002 Pb01 I003 179.61(3) 2_565 2_465 ?
I002 Pb01 I004 93.34(2) . 2_565 ?
I002 Pb01 I004 83.97(2) 2_565 2_565 ?
I003 Pb01 I002 179.22(3) . . ?
I003 Pb01 I002 89.45(2) . 2_565 ?
I003 Pb01 I003 90.44(2) . 2_465 ?
I003 Pb01 I004 86.56(2) . 2_565 ?
I004 Pb01 I002 85.09(2) . . ?
I004 Pb01 I002 92.77(2) . 2_565 ?
I004 Pb01 I003 86.87(2) . 2_465 ?
I004 Pb01 I003 96.39(2) 2_565 2_465 ?
I004 Pb01 I003 95.05(2) . . ?
I004 Pb01 I004 176.36(4) . 2_565 ?
Pb01 I002 Pb01 75.064(17) . 2_465 ?
Pb01 I003 Pb01 74.770(17) . 2_565 ?
Pb01 I004 Pb01 75.067(11) . 2_465 ?
C00C O005 H005 109.5 . . ?
C00F N006 N00B 123.0(8) . . ?
C00F N006 C5 121.4(8) . . ?
C5 N006 N00B 115.6(8) . . ?
C00A C007 H007 120.4 . . ?
C00F C007 H007 120.4 . . ?
C00F C007 C00A 119.2(11) . . ?
C00D C008 H008 120.3 . . ?
C3 C008 H008 120.3 . . ?
C3 C008 C00D 119.5(10) . . ?
C00A C009 H009 119.8 . . ?
C5 C009 H009 119.8 . . ?
C5 C009 C00A 120.3(11) . . ?
C007 C00A H00A 120.0 . . ?
C009 C00A C007 120.0(11) . . ?
C009 C00A H00A 120.0 . . ?
C00G N00B N006 115.2(7) . . ?
O005 C00C C00E 116.8(9) . . ?
O005 C00C C1 123.1(8) . . ?
C1 C00C C00E 120.1(9) . . ?
C008 C00D H00D 119.3 . . ?
C00E C00D C008 121.3(10) . . ?
C00E C00D H00D 119.3 . . ?
C00C C00E H00E 120.3 . . ?
C00D C00E C00C 119.4(10) . . ?
C00D C00E H00E 120.3 . . ?
N006 C00F H00F 120.0 . . ?
C007 C00F N006 120.0(10) . . ?
C007 C00F H00F 120.0 . . ?
N00B C00G H00G 119.1 . . ?
N00B C00G C1 121.7(8) . . ?
C1 C00G H00G 119.1 . . ?
C00C C1 C00G 122.8(9) . . ?
C00C C1 C3 118.0(8) . . ?
C3 C1 C00G 119.1(8) . . ?
C008 C3 C1 121.6(10) . . ?
C008 C3 H3 119.2 . . ?
C1 C3 H3 119.2 . . ?
N006 C5 H5 120.5 . . ?
C009 C5 N006 119.0(10) . . ?
C009 C5 H5 120.5 . . ?

loop_
_geom_bond_atom_site_label_1
_geom_bond_atom_site_label_2
_geom_bond_distance
_geom_bond_site_symmetry_2
_geom_bond_publ_flag
Pb01 I002 3.2170(8) . ?
Pb01 I002 3.2238(8) 2_565 ?
Pb01 I003 3.2530(8) 2_465 ?
Pb01 I003 3.2092(8) . ?
Pb01 I004 3.1888(9) . ?
Pb01 I004 3.2512(9) 2_565 ?
O005 H005 0.8200 . ?
O005 C00C 1.355(11) . ?
N006 N00B 1.410(10) . ?
N006 C00F 1.350(12) . ?
N006 C5 1.364(12) . ?
C007 H007 0.9300 . ?
C007 C00A 1.391(16) . ?
C007 C00F 1.346(15) . ?
C008 H008 0.9300 . ?
C008 C00D 1.380(15) . ?
C008 C3 1.345(14) . ?
C009 H009 0.9300 . ?
C009 C00A 1.355(17) . ?
C009 C5 1.352(16) . ?
C00A H00A 0.9300 . ?
N00B C00G 1.279(11) . ?
C00C C00E 1.393(14) . ?
C00C C1 1.392(12) . ?
C00D H00D 0.9300 . ?
C00D C00E 1.376(16) . ?
C00E H00E 0.9300 . ?
C00F H00F 0.9300 . ?
C00G H00G 0.9300 . ?
C00G C1 1.444(12) . ?
C1 C3 1.417(14) . ?
C3 H3 0.9300 . ?
C5 H5 0.9300 . ?

loop_
_geom_torsion_atom_site_label_1
_geom_torsion_atom_site_label_2
_geom_torsion_atom_site_label_3
_geom_torsion_atom_site_label_4
_geom_torsion
_geom_torsion_site_symmetry_1
_geom_torsion_site_symmetry_2
_geom_torsion_site_symmetry_3
_geom_torsion_site_symmetry_4
_geom_torsion_publ_flag
O005 C00C C00E C00D 179.4(9) . . . . ?
O005 C00C C1 C00G -4.0(13) . . . . ?
O005 C00C C1 C3 -179.2(8) . . . . ?
N006 N00B C00G C1 -176.7(7) . . . . ?
C008 C00D C00E C00C -0.3(17) . . . . ?
C00A C007 C00F N006 0.9(15) . . . . ?
C00A C009 C5 N006 -0.7(15) . . . . ?
N00B N006 C00F C007 174.8(8) . . . . ?
N00B N006 C5 C009 -175.1(8) . . . . ?
N00B C00G C1 C00C 1.8(13) . . . . ?
N00B C00G C1 C3 177.0(9) . . . . ?
C00C C1 C3 C008 -0.1(15) . . . . ?
C00D C008 C3 C1 -1.8(17) . . . . ?
C00E C00C C1 C00G 177.1(9) . . . . ?
C00E C00C C1 C3 1.8(13) . . . . ?
C00F N006 N00B C00G -43.8(11) . . . . ?
C00F N006 C5 C009 2.9(13) . . . . ?
C00F C007 C00A C009 1.2(16) . . . . ?
C00G C1 C3 C008 -175.6(10) . . . . ?
C1 C00C C00E C00D -1.6(14) . . . . ?
C3 C008 C00D C00E 2.0(17) . . . . ?
C5 N006 N00B C00G 134.1(8) . . . . ?
C5 N006 C00F C007 -3.0(13) . . . . ?
C5 C009 C00A C007 -1.3(16) . . . . ?
